data_1573189
loop_
_publ_author_name
'L\"uckert, Paula L.'
'Gilmer, Jannik'
'Virovets, Alexander'
'Lerner, Hans-Wolfram'
'Wagner, Matthias'

_publ_section_title
;
 Donor-free 9,10-dihydro-9,10-dialuminaanthracenes
;
_journal_name_full 'Chemical Science'
_journal_paper_doi 10.1039/D4SC06940D
_journal_year 2024
_chemical_formula_moiety 'C16 H36 N, C6 H4 Al2 Br5'
_chemical_formula_sum 'C22 H40 Al2 Br5 N'
_chemical_formula_weight 772.06
_space_group_crystal_system monoclinic
_space_group_IT_number 4
_space_group_name_Hall 'P 2yb'
_space_group_name_H-M_alt 'P 1 21 1'
_atom_sites_solution_hydrogens geom
_atom_sites_solution_primary dual
_audit_creation_method SHELXL-2018/3
_audit_update_record
;
2024-09-22 deposited with the CCDC.	2024-11-18 downloaded from the CCDC.
;
_cell_angle_alpha 90
_cell_angle_beta 108.989(4)
_cell_angle_gamma 90
_cell_formula_units_Z 2
_cell_length_a 9.4049(4)
_cell_length_b 16.9807(6)
_cell_length_c 10.3837(4)
_cell_measurement_reflns_used 5380
_cell_measurement_temperature 173(2)
_cell_measurement_theta_max 26.9770
_cell_measurement_theta_min 2.8350
_cell_volume 1568.05(11)
_computing_cell_refinement 'CrysAlisPro 1.171.42.43a (Rigaku OD, 2022)'
_computing_data_collection 'X-Area (Stoe & Cie, 2001)'
_computing_data_reduction 'CrysAlisPro 1.171.42.43a (Rigaku OD, 2022)'
_computing_publication_material 'IUCr PublCIF online service'
_computing_structure_refinement 'SHELXL-2018/3 (Sheldrick, 2018)'
_computing_structure_solution 'SHELXT (G. M. Sheldrick, 2015)'
_diffrn_ambient_temperature 173(2)
_diffrn_detector 'image plate'
_diffrn_detector_area_resol_mean 6.67
_diffrn_detector_type 'STOE image plate (34 cm diameter)'
_diffrn_measured_fraction_theta_full 0.998
_diffrn_measured_fraction_theta_max 0.998
_diffrn_measurement_device '2-circle goniometer'
_diffrn_measurement_device_type 'STOE IPDS II two-circle-diffractometer'
_diffrn_measurement_method \w
_diffrn_radiation_monochromator mirror
_diffrn_radiation_type MoK\a
_diffrn_radiation_wavelength 0.71073
_diffrn_reflns_av_R_equivalents 0.0562
_diffrn_reflns_av_unetI/netI 0.0646
_diffrn_reflns_Laue_measured_fraction_full 0.998
_diffrn_reflns_Laue_measured_fraction_max 0.998
_diffrn_reflns_limit_h_max 12
_diffrn_reflns_limit_h_min -12
_diffrn_reflns_limit_k_max 21
_diffrn_reflns_limit_k_min -21
_diffrn_reflns_limit_l_max 13
_diffrn_reflns_limit_l_min -13
_diffrn_reflns_number 15380
_diffrn_reflns_point_group_measured_fraction_full 0.996
_diffrn_reflns_point_group_measured_fraction_max 0.997
_diffrn_reflns_theta_full 25.242
_diffrn_reflns_theta_max 27.102
_diffrn_reflns_theta_min 2.290
_diffrn_source 'Genix 3D I\mS microfocus X-ray source'
_exptl_absorpt_coefficient_mu 6.474
_exptl_absorpt_correction_T_max 1.00000
_exptl_absorpt_correction_T_min 0.14197
_exptl_absorpt_correction_type multi-scan
_exptl_absorpt_process_details
;
CrysAlisPro 1.171.42.43a (Rigaku Oxford Diffraction, 2022)
Empirical absorption correction using spherical harmonics,
implemented in SCALE3 ABSPACK scaling algorithm.
;
_exptl_crystal_colour colourless
_exptl_crystal_density_diffrn 1.635
_exptl_crystal_description plate
_exptl_crystal_F_000 760
_exptl_crystal_size_max 0.280
_exptl_crystal_size_mid 0.140
_exptl_crystal_size_min 0.080
_refine_diff_density_max 0.621
_refine_diff_density_min -0.540
_refine_diff_density_rms 0.078
_refine_ls_abs_structure_details
;
 Flack x determined using 2252 quotients [(I+)-(I-)]/[(I+)+(I-)]
 (Parsons, Flack and Wagner, Acta Cryst. B69 (2013) 249-259).
;
_refine_ls_abs_structure_Flack -0.011(11)
_refine_ls_extinction_method none
_refine_ls_goodness_of_fit_ref 1.010
_refine_ls_hydrogen_treatment constr
_refine_ls_matrix_type full
_refine_ls_number_parameters 275
_refine_ls_number_reflns 6903
_refine_ls_number_restraints 1
_refine_ls_restrained_S_all 1.010
_refine_ls_R_factor_all 0.0537
_refine_ls_R_factor_gt 0.0416
_refine_ls_shift/su_max 0.000
_refine_ls_shift/su_mean 0.000
_refine_ls_structure_factor_coef Fsqd
_refine_ls_weighting_details 'w=1/[\s^2^(Fo^2^)+(0.0384P)^2^] where P=(Fo^2^+2Fc^2^)/3'
_refine_ls_weighting_scheme calc
_refine_ls_wR_factor_gt 0.0901
_refine_ls_wR_factor_ref 0.0965
_reflns_Friedel_coverage 0.931
_reflns_Friedel_fraction_full 0.995
_reflns_Friedel_fraction_max 0.996
_reflns_number_gt 5835
_reflns_number_total 6903
_reflns_threshold_expression 'I > 2\s(I)'
_cod_data_source_file d4sc06940d3.cif
_cod_data_source_block nBu4N3_wa3283_av
_cod_original_cell_volume 1568.06(11)
_cod_original_sg_symbol_H-M 'P 21'
_cod_database_code 1573189
_shelx_shelxl_version_number 2018/3
_shelx_space_group_comment
;
The symmetry employed for this shelxl refinement is uniquely defined
by the following loop, which should always be used as a source of
symmetry information in preference to the above space-group names.
They are only intended as comments.
;
_shelx_estimated_absorpt_t_min 0.264
_shelx_estimated_absorpt_t_max 0.625

loop_
_space_group_symop_operation_xyz
'x, y, z'
'-x, y+1/2, -z'

loop_
_atom_site_label
_atom_site_type_symbol
_atom_site_fract_x
_atom_site_fract_y
_atom_site_fract_z
_atom_site_U_iso_or_equiv
_atom_site_adp_type
_atom_site_occupancy
_atom_site_site_symmetry_order
_atom_site_calc_flag
_atom_site_refinement_flags_posn
_atom_site_refinement_flags_adp
_atom_site_refinement_flags_occupancy
_atom_site_disorder_assembly
_atom_site_disorder_group
Br1 Br 0.12560(10) 0.39433(5) 0.82644(9) 0.0520(2) Uani 1 1 d . . . . .
Br2 Br 0.00827(9) 0.46784(7) 0.46751(8) 0.0579(3) Uani 1 1 d . . . . .
Br3 Br 0.50790(10) 0.71066(5) 0.95612(8) 0.0499(2) Uani 1 1 d . . . . .
Br4 Br 0.33463(14) 0.74478(6) 0.58179(9) 0.0655(3) Uani 1 1 d . . . . .
Br5 Br 0.14759(9) 0.60824(5) 0.76198(9) 0.0511(2) Uani 1 1 d . . . . .
Al1 Al 0.1849(2) 0.47759(13) 0.6790(2) 0.0340(4) Uani 1 1 d . . . . .
Al2 Al 0.3904(3) 0.65165(13) 0.7502(2) 0.0381(5) Uani 1 1 d . . . . .
C1 C 0.3953(7) 0.4828(5) 0.6869(7) 0.0354(15) Uani 1 1 d . . . . .
C2 C 0.4786(8) 0.5524(5) 0.7174(7) 0.0362(16) Uani 1 1 d . . . . .
C3 C 0.6310(8) 0.5519(6) 0.7265(8) 0.0441(18) Uani 1 1 d . . . . .
H3 H 0.687704 0.599248 0.747640 0.053 Uiso 1 1 calc R U . . .
C4 C 0.6995(9) 0.4831(6) 0.7048(8) 0.052(2) Uani 1 1 d . . . . .
H4 H 0.802442 0.483548 0.710842 0.062 Uiso 1 1 calc R U . . .
C5 C 0.6189(9) 0.4144(6) 0.6749(8) 0.050(2) Uani 1 1 d . . . . .
H5 H 0.666178 0.367304 0.660498 0.060 Uiso 1 1 calc R U . . .
C6 C 0.4679(8) 0.4137(5) 0.6655(7) 0.0412(17) Uani 1 1 d . . . . .
H6 H 0.412709 0.365836 0.644338 0.049 Uiso 1 1 calc R U . . .
N1 N 0.4378(6) 0.5151(3) 0.2391(5) 0.0307(12) Uani 1 1 d . . . . .
C11 C 0.4993(7) 0.4911(4) 0.1258(6) 0.0300(14) Uani 1 1 d . . . . .
H11A H 0.417313 0.465456 0.052649 0.036 Uiso 1 1 calc R U . . .
H11B H 0.527747 0.539503 0.086992 0.036 Uiso 1 1 calc R U . . .
C12 C 0.6314(8) 0.4370(5) 0.1659(8) 0.0413(17) Uani 1 1 d . . . . .
H12A H 0.605227 0.387300 0.202586 0.050 Uiso 1 1 calc R U . . .
H12B H 0.716386 0.461835 0.237314 0.050 Uiso 1 1 calc R U . . .
C13 C 0.6761(10) 0.4202(6) 0.0385(9) 0.055(2) Uani 1 1 d . . . . .
H13A H 0.591955 0.392706 -0.029696 0.066 Uiso 1 1 calc R U . . .
H13B H 0.692420 0.470809 -0.001759 0.066 Uiso 1 1 calc R U . . .
C14 C 0.8147(11) 0.3712(7) 0.0675(11) 0.067(3) Uani 1 1 d . . . . .
H14A H 0.824077 0.351955 -0.018395 0.100 Uiso 1 1 calc R U . . .
H14B H 0.808170 0.326240 0.124561 0.100 Uiso 1 1 calc R U . . .
H14C H 0.902874 0.403087 0.115312 0.100 Uiso 1 1 calc R U . . .
C21 C 0.3879(8) 0.4437(4) 0.3009(7) 0.0349(16) Uani 1 1 d . . . . .
H21A H 0.478623 0.413318 0.351657 0.042 Uiso 1 1 calc R U . . .
H21B H 0.340999 0.462483 0.367900 0.042 Uiso 1 1 calc R U . . .
C22 C 0.2794(8) 0.3885(5) 0.2040(7) 0.0374(16) Uani 1 1 d . . . . .
H22A H 0.326124 0.366559 0.138983 0.045 Uiso 1 1 calc R U . . .
H22B H 0.187865 0.417705 0.151309 0.045 Uiso 1 1 calc R U . . .
C23 C 0.2371(10) 0.3224(5) 0.2812(10) 0.051(2) Uani 1 1 d . . . . .
H23A H 0.177115 0.344134 0.335442 0.062 Uiso 1 1 calc R U . . .
H23B H 0.330065 0.299553 0.345477 0.062 Uiso 1 1 calc R U . . .
C24 C 0.1480(10) 0.2574(5) 0.1908(11) 0.057(2) Uani 1 1 d . . . . .
H24A H 0.209089 0.233057 0.140987 0.085 Uiso 1 1 calc R U . . .
H24B H 0.056394 0.279476 0.125791 0.085 Uiso 1 1 calc R U . . .
H24C H 0.120927 0.217509 0.246933 0.085 Uiso 1 1 calc R U . . .
C31 C 0.5592(8) 0.5549(4) 0.3555(7) 0.0343(15) Uani 1 1 d . . . . .
H31A H 0.513872 0.570854 0.425248 0.041 Uiso 1 1 calc R U . . .
H31B H 0.637967 0.515406 0.397990 0.041 Uiso 1 1 calc R U . . .
C32 C 0.6345(8) 0.6264(5) 0.3191(8) 0.0411(17) Uani 1 1 d . . . . .
H32A H 0.557788 0.666148 0.273252 0.049 Uiso 1 1 calc R U . . .
H32B H 0.688968 0.611035 0.255847 0.049 Uiso 1 1 calc R U . . .
C33 C 0.7439(9) 0.6608(5) 0.4484(9) 0.0474(19) Uani 1 1 d . . . . .
H33A H 0.686413 0.683356 0.504360 0.057 Uiso 1 1 calc R U . . .
H33B H 0.808043 0.618064 0.501692 0.057 Uiso 1 1 calc R U . . .
C34 C 0.8434(10) 0.7243(6) 0.4207(10) 0.059(2) Uani 1 1 d . . . . .
H34A H 0.780713 0.764262 0.360423 0.088 Uiso 1 1 calc R U . . .
H34B H 0.911171 0.700748 0.376937 0.088 Uiso 1 1 calc R U . . .
H34C H 0.902790 0.748860 0.506797 0.088 Uiso 1 1 calc R U . . .
C41 C 0.3067(8) 0.5697(5) 0.1723(8) 0.0394(17) Uani 1 1 d . . . . .
H41A H 0.341653 0.610725 0.121832 0.047 Uiso 1 1 calc R U . . .
H41B H 0.227668 0.538904 0.104669 0.047 Uiso 1 1 calc R U . . .
C42 C 0.2359(11) 0.6103(7) 0.2661(10) 0.067(3) Uani 1 1 d . . . . .
H42A H 0.310222 0.646006 0.328468 0.080 Uiso 1 1 calc R U . . .
H42B H 0.205729 0.570525 0.321872 0.080 Uiso 1 1 calc R U . . .
C43 C 0.0981(13) 0.6576(8) 0.1835(13) 0.084(4) Uani 1 1 d . . . . .
H43A H 0.067637 0.692884 0.245902 0.101 Uiso 1 1 calc R U . . .
H43B H 0.125898 0.691141 0.117418 0.101 Uiso 1 1 calc R U . . .
C44 C -0.0354(13) 0.6064(11) 0.1067(14) 0.107(5) Uani 1 1 d . . . . .
H44A H -0.007973 0.573351 0.041066 0.160 Uiso 1 1 calc R U . . .
H44B H -0.120633 0.640090 0.058175 0.160 Uiso 1 1 calc R U . . .
H44C H -0.063481 0.572866 0.171309 0.160 Uiso 1 1 calc R U . . .

loop_
_atom_site_aniso_label
_atom_site_aniso_U_11
_atom_site_aniso_U_22
_atom_site_aniso_U_33
_atom_site_aniso_U_23
_atom_site_aniso_U_13
_atom_site_aniso_U_12
Br1 0.0556(5) 0.0625(5) 0.0389(4) 0.0074(4) 0.0166(4) -0.0061(4)
Br2 0.0394(4) 0.0958(7) 0.0301(4) -0.0020(4) -0.0001(3) 0.0064(5)
Br3 0.0628(5) 0.0500(4) 0.0338(4) 0.0014(3) 0.0113(4) -0.0046(4)
Br4 0.1045(8) 0.0481(5) 0.0374(5) 0.0122(4) 0.0143(5) 0.0014(5)
Br5 0.0403(4) 0.0501(5) 0.0662(6) -0.0066(4) 0.0220(4) 0.0085(4)
Al1 0.0294(9) 0.0462(12) 0.0247(10) 0.0007(9) 0.0064(8) 0.0027(9)
Al2 0.0444(12) 0.0386(12) 0.0309(12) 0.0049(9) 0.0117(10) 0.0019(10)
C1 0.031(3) 0.051(4) 0.024(3) 0.000(3) 0.008(3) 0.007(3)
C2 0.034(4) 0.049(4) 0.027(3) 0.007(3) 0.011(3) 0.006(3)
C3 0.039(4) 0.061(5) 0.035(4) 0.007(4) 0.016(3) -0.003(4)
C4 0.035(4) 0.089(7) 0.035(4) 0.013(4) 0.014(3) 0.013(4)
C5 0.047(4) 0.073(6) 0.033(4) 0.002(4) 0.015(3) 0.028(5)
C6 0.044(4) 0.050(5) 0.027(4) -0.004(3) 0.008(3) 0.008(4)
N1 0.031(3) 0.041(3) 0.020(3) 0.003(2) 0.008(2) 0.000(2)
C11 0.031(3) 0.039(4) 0.021(3) 0.003(3) 0.010(3) -0.001(3)
C12 0.038(4) 0.054(5) 0.028(4) -0.006(3) 0.007(3) -0.004(3)
C13 0.057(5) 0.068(6) 0.048(5) -0.003(4) 0.028(4) 0.009(5)
C14 0.059(6) 0.081(7) 0.066(6) 0.010(5) 0.029(5) 0.023(5)
C21 0.036(4) 0.043(4) 0.026(3) 0.007(3) 0.011(3) -0.002(3)
C22 0.034(4) 0.048(4) 0.030(4) -0.001(3) 0.010(3) -0.006(3)
C23 0.050(5) 0.055(5) 0.050(5) 0.005(4) 0.018(4) -0.013(4)
C24 0.046(5) 0.045(5) 0.080(7) 0.005(4) 0.021(5) -0.004(4)
C31 0.039(4) 0.042(4) 0.020(3) -0.004(3) 0.006(3) -0.004(3)
C32 0.040(4) 0.045(4) 0.037(4) -0.001(3) 0.011(3) -0.005(3)
C33 0.050(5) 0.045(4) 0.046(5) -0.005(4) 0.014(4) -0.006(4)
C34 0.056(5) 0.055(6) 0.071(6) -0.006(5) 0.029(5) -0.014(4)
C41 0.036(4) 0.050(4) 0.034(4) 0.006(3) 0.013(3) 0.006(3)
C42 0.064(6) 0.089(8) 0.054(6) -0.001(5) 0.028(5) 0.024(6)
C43 0.083(8) 0.101(9) 0.083(8) 0.029(7) 0.048(7) 0.048(7)
C44 0.063(7) 0.159(14) 0.096(10) 0.060(10) 0.023(7) 0.028(9)

loop_
_atom_type_symbol
_atom_type_description
_atom_type_scat_dispersion_real
_atom_type_scat_dispersion_imag
_atom_type_scat_source
C C 0.0033 0.0016 'International Tables Vol C Tables 4.2.6.8 and 6.1.1.4'
H H 0.0000 0.0000 'International Tables Vol C Tables 4.2.6.8 and 6.1.1.4'
N N 0.0061 0.0033 'International Tables Vol C Tables 4.2.6.8 and 6.1.1.4'
Al Al 0.0645 0.0514 'International Tables Vol C Tables 4.2.6.8 and 6.1.1.4'
Br Br -0.2901 2.4595 'International Tables Vol C Tables 4.2.6.8 and 6.1.1.4'

loop_
_geom_angle_atom_site_label_1
_geom_angle_atom_site_label_2
_geom_angle_atom_site_label_3
_geom_angle
_geom_angle_site_symmetry_1
_geom_angle_site_symmetry_3
_geom_angle_publ_flag
Al2 Br5 Al1 90.71(7) . . ?
C1 Al1 Br1 117.7(2) . . ?
C1 Al1 Br2 116.9(2) . . ?
Br1 Al1 Br2 109.83(9) . . ?
C1 Al1 Br5 101.7(2) . . ?
Br1 Al1 Br5 103.38(8) . . ?
Br2 Al1 Br5 105.13(9) . . ?
C2 Al2 Br4 117.8(2) . . ?
C2 Al2 Br3 115.8(2) . . ?
Br4 Al2 Br3 109.37(10) . . ?
C2 Al2 Br5 101.8(2) . . ?
Br4 Al2 Br5 105.17(10) . . ?
Br3 Al2 Br5 105.07(9) . . ?
C2 C1 C6 118.4(6) . . ?
C2 C1 Al1 122.2(5) . . ?
C6 C1 Al1 119.4(6) . . ?
C1 C2 C3 119.7(7) . . ?
C1 C2 Al2 122.0(5) . . ?
C3 C2 Al2 118.3(6) . . ?
C4 C3 C2 120.7(8) . . ?
C4 C3 H3 119.6 . . ?
C2 C3 H3 119.6 . . ?
C5 C4 C3 120.2(7) . . ?
C5 C4 H4 119.9 . . ?
C3 C4 H4 119.9 . . ?
C4 C5 C6 120.0(8) . . ?
C4 C5 H5 120.0 . . ?
C6 C5 H5 120.0 . . ?
C5 C6 C1 121.1(8) . . ?
C5 C6 H6 119.5 . . ?
C1 C6 H6 119.5 . . ?
C21 N1 C41 111.4(5) . . ?
C21 N1 C31 105.9(5) . . ?
C41 N1 C31 112.2(6) . . ?
C21 N1 C11 111.1(5) . . ?
C41 N1 C11 105.4(5) . . ?
C31 N1 C11 110.8(5) . . ?
C12 C11 N1 116.1(5) . . ?
C12 C11 H11A 108.3 . . ?
N1 C11 H11A 108.3 . . ?
C12 C11 H11B 108.3 . . ?
N1 C11 H11B 108.3 . . ?
H11A C11 H11B 107.4 . . ?
C11 C12 C13 108.1(7) . . ?
C11 C12 H12A 110.1 . . ?
C13 C12 H12A 110.1 . . ?
C11 C12 H12B 110.1 . . ?
C13 C12 H12B 110.1 . . ?
H12A C12 H12B 108.4 . . ?
C14 C13 C12 113.3(8) . . ?
C14 C13 H13A 108.9 . . ?
C12 C13 H13A 108.9 . . ?
C14 C13 H13B 108.9 . . ?
C12 C13 H13B 108.9 . . ?
H13A C13 H13B 107.7 . . ?
C13 C14 H14A 109.5 . . ?
C13 C14 H14B 109.5 . . ?
H14A C14 H14B 109.5 . . ?
C13 C14 H14C 109.5 . . ?
H14A C14 H14C 109.5 . . ?
H14B C14 H14C 109.5 . . ?
C22 C21 N1 116.8(6) . . ?
C22 C21 H21A 108.1 . . ?
N1 C21 H21A 108.1 . . ?
C22 C21 H21B 108.1 . . ?
N1 C21 H21B 108.1 . . ?
H21A C21 H21B 107.3 . . ?
C21 C22 C23 110.4(6) . . ?
C21 C22 H22A 109.6 . . ?
C23 C22 H22A 109.6 . . ?
C21 C22 H22B 109.6 . . ?
C23 C22 H22B 109.6 . . ?
H22A C22 H22B 108.1 . . ?
C22 C23 C24 113.7(7) . . ?
C22 C23 H23A 108.8 . . ?
C24 C23 H23A 108.8 . . ?
C22 C23 H23B 108.8 . . ?
C24 C23 H23B 108.8 . . ?
H23A C23 H23B 107.7 . . ?
C23 C24 H24A 109.5 . . ?
C23 C24 H24B 109.5 . . ?
H24A C24 H24B 109.5 . . ?
C23 C24 H24C 109.5 . . ?
H24A C24 H24C 109.5 . . ?
H24B C24 H24C 109.5 . . ?
C32 C31 N1 116.6(6) . . ?
C32 C31 H31A 108.1 . . ?
N1 C31 H31A 108.1 . . ?
C32 C31 H31B 108.1 . . ?
N1 C31 H31B 108.1 . . ?
H31A C31 H31B 107.3 . . ?
C31 C32 C33 109.0(6) . . ?
C31 C32 H32A 109.9 . . ?
C33 C32 H32A 109.9 . . ?
C31 C32 H32B 109.9 . . ?
C33 C32 H32B 109.9 . . ?
H32A C32 H32B 108.3 . . ?
C34 C33 C32 112.9(7) . . ?
C34 C33 H33A 109.0 . . ?
C32 C33 H33A 109.0 . . ?
C34 C33 H33B 109.0 . . ?
C32 C33 H33B 109.0 . . ?
H33A C33 H33B 107.8 . . ?
C33 C34 H34A 109.5 . . ?
C33 C34 H34B 109.5 . . ?
H34A C34 H34B 109.5 . . ?
C33 C34 H34C 109.5 . . ?
H34A C34 H34C 109.5 . . ?
H34B C34 H34C 109.5 . . ?
C42 C41 N1 116.5(6) . . ?
C42 C41 H41A 108.2 . . ?
N1 C41 H41A 108.2 . . ?
C42 C41 H41B 108.2 . . ?
N1 C41 H41B 108.2 . . ?
H41A C41 H41B 107.3 . . ?
C41 C42 C43 110.4(8) . . ?
C41 C42 H42A 109.6 . . ?
C43 C42 H42A 109.6 . . ?
C41 C42 H42B 109.6 . . ?
C43 C42 H42B 109.6 . . ?
H42A C42 H42B 108.1 . . ?
C44 C43 C42 113.4(11) . . ?
C44 C43 H43A 108.9 . . ?
C42 C43 H43A 108.9 . . ?
C44 C43 H43B 108.9 . . ?
C42 C43 H43B 108.9 . . ?
H43A C43 H43B 107.7 . . ?
C43 C44 H44A 109.5 . . ?
C43 C44 H44B 109.5 . . ?
H44A C44 H44B 109.5 . . ?
C43 C44 H44C 109.5 . . ?
H44A C44 H44C 109.5 . . ?
H44B C44 H44C 109.5 . . ?

loop_
_geom_bond_atom_site_label_1
_geom_bond_atom_site_label_2
_geom_bond_distance
_geom_bond_site_symmetry_2
_geom_bond_publ_flag
Br1 Al1 2.282(2) . ?
Br2 Al1 2.288(2) . ?
Br3 Al2 2.294(2) . ?
Br4 Al2 2.288(2) . ?
Br5 Al2 2.440(2) . ?
Br5 Al1 2.446(2) . ?
Al1 C1 1.956(7) . ?
Al2 C2 1.957(8) . ?
C1 C2 1.396(11) . ?
C1 C6 1.411(10) . ?
C2 C3 1.405(10) . ?
C3 C4 1.388(13) . ?
C3 H3 0.9500 . ?
C4 C5 1.370(14) . ?
C4 H4 0.9500 . ?
C5 C6 1.392(11) . ?
C5 H5 0.9500 . ?
C6 H6 0.9500 . ?
N1 C21 1.515(9) . ?
N1 C41 1.518(9) . ?
N1 C31 1.525(8) . ?
N1 C11 1.525(8) . ?
C11 C12 1.491(10) . ?
C11 H11A 0.9900 . ?
C11 H11B 0.9900 . ?
C12 C13 1.540(10) . ?
C12 H12A 0.9900 . ?
C12 H12B 0.9900 . ?
C13 C14 1.492(12) . ?
C13 H13A 0.9900 . ?
C13 H13B 0.9900 . ?
C14 H14A 0.9800 . ?
C14 H14B 0.9800 . ?
C14 H14C 0.9800 . ?
C21 C22 1.505(10) . ?
C21 H21A 0.9900 . ?
C21 H21B 0.9900 . ?
C22 C23 1.506(11) . ?
C22 H22A 0.9900 . ?
C22 H22B 0.9900 . ?
C23 C24 1.513(12) . ?
C23 H23A 0.9900 . ?
C23 H23B 0.9900 . ?
C24 H24A 0.9800 . ?
C24 H24B 0.9800 . ?
C24 H24C 0.9800 . ?
C31 C32 1.514(10) . ?
C31 H31A 0.9900 . ?
C31 H31B 0.9900 . ?
C32 C33 1.518(11) . ?
C32 H32A 0.9900 . ?
C32 H32B 0.9900 . ?
C33 C34 1.515(11) . ?
C33 H33A 0.9900 . ?
C33 H33B 0.9900 . ?
C34 H34A 0.9800 . ?
C34 H34B 0.9800 . ?
C34 H34C 0.9800 . ?
C41 C42 1.513(10) . ?
C41 H41A 0.9900 . ?
C41 H41B 0.9900 . ?
C42 C43 1.529(14) . ?
C42 H42A 0.9900 . ?
C42 H42B 0.9900 . ?
C43 C44 1.522(19) . ?
C43 H43A 0.9900 . ?
C43 H43B 0.9900 . ?
C44 H44A 0.9800 . ?
C44 H44B 0.9800 . ?
C44 H44C 0.9800 . ?

loop_
_geom_hbond_atom_site_label_D
_geom_hbond_atom_site_label_H
_geom_hbond_atom_site_label_A
_geom_hbond_distance_DH
_geom_hbond_distance_HA
_geom_hbond_distance_DA
_geom_hbond_angle_DHA
_geom_hbond_site_symmetry_A
_geom_hbond_publ_flag
C12 H12B Br2 0.99 3.00 3.927(8) 156.6 1_655 yes
C42 H42A Br4 0.99 3.06 3.852(11) 137.4 . yes
